data_2010591
loop_
_publ_author_name
'Jene, Paul G.'
'Ibers, James A.'

_publ_section_title
;
 Model porphyrin precursors: 1,2,4,5-tetrakis(cyanomethyl)benzene,
 methyl 3,4,5-triacetoxybenzoate and
 2-(<i>N</i>-phthalimidomethyl)benzoic acid
;
_journal_issue 2
_journal_name_full 'Acta Crystallographica Section C'
_journal_page_first 246
_journal_page_last 249
_journal_paper_doi 10.1107/S0108270199014663
_journal_volume 56
_journal_year 2000
_chemical_formula_sum 'C14 H14 O8'
_chemical_formula_weight 310.25
_chemical_melting_point 404.8(8)
_chemical_name_systematic
;
methyl 3,4,5-triacetoxybenzenoate
;
_space_group_IT_number 14
_symmetry_cell_setting monoclinic
_symmetry_space_group_name_Hall '-P 2yn'
_symmetry_space_group_name_H-M 'P 1 21/n 1'
_audit_creation_method SHELXL-97
_cell_angle_alpha 90.00
_cell_angle_beta 90.4510(10)
_cell_angle_gamma 90.00
_cell_formula_units_Z 4
_cell_length_a 9.2233(7)
_cell_length_b 11.7470(10)
_cell_length_c 13.9360(10)
_cell_measurement_reflns_used 4507
_cell_measurement_temperature 153(2)
_cell_measurement_theta_max 25.5
_cell_measurement_theta_min 2.27
_cell_volume 1509.9(2)
_computing_cell_refinement 'SMART (Bruker, 1997)'
_computing_data_collection 'SMART (Bruker, 1997)'
_computing_data_reduction 'SAINT-Plus (Bruker, 1997)'
_computing_molecular_graphics 'SHELXTL/PC (Sheldrick, 1997)'
_computing_publication_material 'SHELXTL/PC (Sheldrick, 1997)'
_computing_structure_refinement 'SHELXTL/PC (Sheldrick, 1997)'
_computing_structure_solution 'SHELXS97 (Sheldrick, 1990)'
_diffrn_ambient_temperature 153(2)
_diffrn_measured_fraction_theta_full .995
_diffrn_measured_fraction_theta_max .995
_diffrn_measurement_device_type 'Bruker SMART 1000 CCD'
_diffrn_measurement_method \w
_diffrn_radiation_monochromator graphite
_diffrn_radiation_source 'standard-focus sealed tube'
_diffrn_radiation_type 'Mo K\a'
_diffrn_radiation_wavelength .71073
_diffrn_reflns_av_R_equivalents .016
_diffrn_reflns_av_sigmaI/netI .016
_diffrn_reflns_limit_h_max 11
_diffrn_reflns_limit_h_min -11
_diffrn_reflns_limit_k_max 10
_diffrn_reflns_limit_k_min -14
_diffrn_reflns_limit_l_max 16
_diffrn_reflns_limit_l_min -16
_diffrn_reflns_number 8088
_diffrn_reflns_theta_full 25.50
_diffrn_reflns_theta_max 25.50
_diffrn_reflns_theta_min 2.27
_diffrn_standards_decay_% <2
_exptl_absorpt_coefficient_mu .114
_exptl_absorpt_correction_T_max .976
_exptl_absorpt_correction_T_min .959
_exptl_absorpt_correction_type numerical
_exptl_absorpt_process_details 'face-indexed (SHELXTL/PC; Sheldrick, 1997)'
_exptl_crystal_colour colourless
_exptl_crystal_density_diffrn 1.365
_exptl_crystal_density_method 'not measured'
_exptl_crystal_description 'truncated block'
_exptl_crystal_F_000 648
_exptl_crystal_size_max .41
_exptl_crystal_size_mid .30
_exptl_crystal_size_min .27
_refine_diff_density_max .27
_refine_diff_density_min -.26
_refine_ls_extinction_method none
_refine_ls_goodness_of_fit_ref 1.84
_refine_ls_hydrogen_treatment constr
_refine_ls_matrix_type full
_refine_ls_number_parameters 203
_refine_ls_number_reflns 2789
_refine_ls_number_restraints 0
_refine_ls_restrained_S_all 1.84
_refine_ls_R_factor_all .050
_refine_ls_R_factor_gt .043
_refine_ls_shift/su_max .008
_refine_ls_shift/su_mean .000
_refine_ls_structure_factor_coef Fsqd
_refine_ls_weighting_details 'calc w = 1/[\s^2^(Fo^2^)+(0.04Fo^2^)^2^]'
_refine_ls_weighting_scheme calc
_refine_ls_wR_factor_ref .116
_reflns_number_gt 2320
_reflns_number_total 2789
_reflns_threshold_expression I>2\s(I)
_cod_data_source_file bk1493.cif
_cod_data_source_block II
_cod_depositor_comments
;
The following automatic conversions were performed:
'_symmetry_cell_setting' value 'Monoclinic' changed to 'monoclinic'
according to '/home/saulius/struct/CIF-dictionaries/cif_core.dic'
dictionary named 'cif_core.dic' version 2.4.1 from 2010-06-29.

Automatic conversion script
Id: cif_fix_enum 1527 2010-12-29 10:47:43Z saulius 

The following automatic conversions were performed:

'_chemical_melting_point' value '404.0-405.5' was changed to
'404.8(8)' - the average value was taken and precision was estimated.

Automatic conversion script
Id: cif_fix_values 1646 2011-03-28 12:23:43Z adriana 

The following automatic conversions were performed:

'_chemical_melting_point' value '404.0-405.5' was changed to
'404.8(8)' - the average value was taken and precision was
estimated.

'_symmetry_cell_setting' value 'Monoclinic' changed to
'monoclinic' according to
/home/saulius/struct/CIF-dictionaries/cif_core.dic dictionary named
'cif_core.dic' version 2.4.1 from 2010-06-29.

Automatic conversion script
Id: cif_fix_values 1715 2011-07-08 13:25:40Z adriana 
;
_cod_original_sg_symbol_H-M 'P 21/n'
_cod_database_code 2010591
_cod_database_fobs_code 2010591

loop_
_symmetry_equiv_pos_as_xyz
'x, y, z'
'-x+1/2, y+1/2, -z+1/2'
'-x, -y, -z'
'x-1/2, -y-1/2, z-1/2'

loop_
_atom_site_label
_atom_site_fract_x
_atom_site_fract_y
_atom_site_fract_z
_atom_site_U_iso_or_equiv
_atom_site_adp_type
_atom_site_calc_flag
_atom_site_refinement_flags
_atom_site_occupancy
_atom_site_disorder_assembly
_atom_site_disorder_group
_atom_site_type_symbol
C1 .24362(16) .01512(12) .49717(10) .0264(3) Uani d . 1 . . C
C2 .25287(16) -.02827(12) .40426(10) .0286(3) Uani d . 1 . . C
H2A .3222 -.0853 .3893 .034 Uiso calc R 1 . . H
C3 .16064(16) .01251(12) .33484(10) .0284(3) Uani d . 1 . . C
C4 .05958(15) .09620(12) .35551(10) .0265(3) Uani d . 1 . . C
C5 .05181(15) .13963(12) .44761(10) .0256(3) Uani d . 1 . . C
C6 .14299(15) .09897(12) .51927(10) .0262(3) Uani d . 1 . . C
H6A .1368 .1280 .5827 .031 Uiso calc R 1 . . H
C7 .34029(17) -.03716(13) .57130(11) .0320(4) Uani d . 1 . . C
C8 .4074(2) -.04109(17) .73536(13) .0515(5) Uani d . 1 . . C
H8A .3743 -.0108 .7969 .077 Uiso calc R 1 . . H
H8B .5103 -.0229 .7270 .077 Uiso calc R 1 . . H
H8C .3945 -.1239 .7344 .077 Uiso calc R 1 . . H
C9 .09629(17) -.12726(13) .22126(11) .0346(4) Uani d . 1 . . C
C10 .1143(2) -.16000(16) .11909(12) .0446(4) Uani d . 1 . . C
H10A .0646 -.2324 .1070 .067 Uiso calc R 1 . . H
H10B .2177 -.1684 .1051 .067 Uiso calc R 1 . . H
H10C .0726 -.1008 .0778 .067 Uiso calc R 1 . . H
C11 .00377(18) .20723(13) .22017(11) .0340(4) Uani d . 1 . . C
C12 -.1041(2) .21837(16) .14101(13) .0492(5) Uani d . 1 . . C
H12A -.0655 .2687 .0913 .074 Uiso calc R 1 . . H
H12B -.1942 .2506 .1661 .074 Uiso calc R 1 . . H
H12C -.1237 .1432 .1134 .074 Uiso calc R 1 . . H
C13 -.03401(18) .31419(13) .51374(11) .0330(4) Uani d . 1 . . C
C14 -.1729(2) .37179(15) .53903(14) .0492(5) Uani d . 1 . . C
H14A -.1970 .3548 .6059 .074 Uiso calc R 1 . . H
H14B -.2506 .3442 .4967 .074 Uiso calc R 1 . . H
H14C -.1621 .4542 .5311 .074 Uiso calc R 1 . . H
O1 .32352(13) .00964(10) .65800(7) .0393(3) Uani d . 1 . . O
O2 .42358(13) -.11383(10) .55515(8) .0441(3) Uani d . 1 . . O
O3 .16832(12) -.02718(9) .24024(7) .0339(3) Uani d . 1 . . O
O4 .03011(14) -.17685(11) .28123(8) .0510(4) Uani d . 1 . . O
O5 -.04070(11) .12782(9) .28506(7) .0329(3) Uani d . 1 . . O
O6 .11505(15) .25684(12) .22943(10) .0599(4) Uani d . 1 . . O
O7 -.06210(11) .21413(9) .46635(7) .0313(3) Uani d . 1 . . O
O8 .08541(13) .34788(9) .53050(8) .0402(3) Uani d . 1 . . O

loop_
_atom_site_aniso_label
_atom_site_aniso_U_11
_atom_site_aniso_U_22
_atom_site_aniso_U_33
_atom_site_aniso_U_12
_atom_site_aniso_U_13
_atom_site_aniso_U_23
C1 .0262(8) .0261(7) .0269(8) -.0037(6) .0002(6) .0023(6)
C2 .0286(8) .0254(8) .0319(8) -.0003(6) .0051(6) .0006(6)
C3 .0326(8) .0296(8) .0230(7) -.0075(6) .0036(6) -.0028(6)
C4 .0259(8) .0279(8) .0258(7) -.0054(6) -.0020(6) .0038(6)
C5 .0235(8) .0220(7) .0312(8) -.0026(5) .0012(6) .0008(6)
C6 .0271(8) .0268(8) .0248(7) -.0045(6) .0006(6) .0001(6)
C7 .0315(9) .0323(9) .0321(9) -.0016(7) .0013(7) .0050(6)
C8 .0514(11) .0702(13) .0329(9) .0059(10) -.0069(8) .0175(9)
C9 .0350(9) .0360(9) .0328(9) -.0057(7) .0042(7) -.0058(7)
C10 .0499(11) .0519(11) .0321(9) -.0128(8) .0058(8) -.0122(8)
C11 .0408(10) .0297(8) .0313(8) -.0004(7) -.0031(7) .0041(6)
C12 .0567(12) .0489(11) .0418(10) -.0029(9) -.0148(9) .0116(8)
C13 .0386(9) .0261(8) .0343(8) .0014(7) .0044(7) .0028(6)
C14 .0438(11) .0377(10) .0664(12) .0089(8) .0121(9) -.0043(8)
O1 .0445(7) .0473(7) .0260(6) .0055(5) -.0040(5) .0059(5)
O2 .0415(7) .0455(7) .0453(7) .0139(6) -.0026(5) .0056(5)
O3 .0435(7) .0339(6) .0243(5) -.0088(5) .0045(5) -.0042(4)
O4 .0666(9) .0484(7) .0382(7) -.0254(6) .0172(6) -.0125(6)
O5 .0325(6) .0373(6) .0288(6) -.0068(5) -.0068(5) .0077(4)
O6 .0539(9) .0628(9) .0628(9) -.0273(7) -.0194(7) .0331(7)
O7 .0265(6) .0282(6) .0392(6) .0015(4) -.0004(5) -.0023(4)
O8 .0385(7) .0319(6) .0502(7) -.0032(5) -.0013(5) -.0056(5)

loop_
_atom_type_symbol
_atom_type_description
_atom_type_scat_dispersion_real
_atom_type_scat_dispersion_imag
_atom_type_scat_source
C C .0033 .0016 'International Tables Vol C Tables 4.2.6.8 and 6.1.1.4'
H H .0000 .0000 'International Tables Vol C Tables 4.2.6.8 and 6.1.1.4'
O O .0106 .0060 'International Tables Vol C Tables 4.2.6.8 and 6.1.1.4'

loop_
_geom_angle_atom_site_label_1
_geom_angle_atom_site_label_2
_geom_angle_atom_site_label_3
_geom_angle
_geom_angle_publ_flag
C6 C1 C2 120.71(14) ?
C6 C1 C7 122.35(13) ?
C2 C1 C7 116.86(13) ?
C3 C2 C1 119.05(14) ?
C2 C3 C4 121.06(13) ?
C2 C3 O3 120.84(14) ?
C4 C3 O3 118.08(13) ?
C5 C4 C3 119.61(13) ?
C5 C4 O5 121.08(13) ?
C3 C4 O5 119.08(13) ?
C4 C5 C6 120.40(13) ?
C4 C5 O7 116.75(13) ?
C6 C5 O7 122.38(13) ?
C5 C6 C1 119.16(13) ?
O2 C7 O1 123.63(14) yes
O2 C7 C1 123.81(14) ?
O1 C7 C1 112.56(13) ?
O4 C9 O3 122.19(14) ?
O4 C9 C10 127.43(15) yes
O3 C9 C10 110.37(13) ?
O6 C11 O5 121.87(14) ?
O6 C11 C12 127.67(15) yes
O5 C11 C12 110.46(14) ?
O8 C13 O7 123.34(14) ?
O8 C13 C14 126.61(15) yes
O7 C13 C14 110.05(14) ?
C7 O1 C8 115.96(13) yes
C9 O3 C3 115.95(11) yes
C11 O5 C4 116.60(11) yes
C13 O7 C5 119.24(12) yes

loop_
_geom_bond_atom_site_label_1
_geom_bond_atom_site_label_2
_geom_bond_site_symmetry_2
_geom_bond_distance
_geom_bond_publ_flag
C1 C2 . 1.395(2) yes
C2 C3 . 1.370(2) yes
C3 C4 . 1.387(2) yes
C4 C5 . 1.383(2) yes
C5 C6 . 1.386(2) yes
C1 C6 . 1.390(2) yes
C1 C7 . 1.492(2) yes
C7 O2 . 1.2061(18) yes
C9 O4 . 1.1910(19) yes
C11 O6 . 1.186(2) yes
C13 O8 . 1.1918(19) yes
C3 O3 . 1.4006(17) yes
C4 O5 . 1.3939(17) yes
C5 O7 . 1.3937(17) yes
C7 O1 . 1.3375(19) ?
C8 O1 . 1.4504(19) ?
C9 O3 . 1.3751(18) yes
C9 C10 . 1.485(2) ?
C11 O5 . 1.3646(18) yes
C11 C12 . 1.485(2) ?
C13 O7 . 1.3719(19) yes
C13 C14 . 1.493(2) ?

loop_
_geom_torsion_atom_site_label_1
_geom_torsion_atom_site_label_2
_geom_torsion_atom_site_label_3
_geom_torsion_atom_site_label_4
_geom_torsion
_geom_torsion_publ_flag
C2 C3 O3 C9 83.22(17) yes
C3 C4 O5 C11 -84.37(17) yes
C4 C5 O7 C13 -133.03(14) yes
C6 C1 C7 O1 -3.2(2) yes

loop_
_cod_related_entry_id
_cod_related_entry_database
_cod_related_entry_code
1 ChemSpider 9100177
